data_7036757
loop_
_publ_author_name
'Begum, S.'
'Horike, S.'
'Kitagawa, S.'
'Krautscheid, H.'

_publ_section_title
;
 Water stable triazolyl phosphonate MOFs: steep water uptake and facile
 regeneration.
;
_journal_issue 43
_journal_name_full 'Dalton transactions (Cambridge, England : 2003)'
_journal_page_first 18727
_journal_page_last 18730
_journal_paper_doi 10.1039/c5dt02651b
_journal_volume 44
_journal_year 2015
_chemical_formula_moiety 'Co4 3(C8 H6 N3 P O3), O H, 15(H2 O), 0.5(S O4)'
_chemical_formula_sum 'C24 H49 Co4 N9 O27 P3 S0.5'
_chemical_formula_weight 1240.38
_space_group_crystal_system hexagonal
_space_group_IT_number 190
_space_group_name_Hall 'P -6c -2c'
_space_group_name_H-M_alt 'P -6 2 c'
_symmetry_space_group_name_Hall 'P -6c -2c'
_symmetry_space_group_name_H-M 'P -6 2 c'
_atom_sites_solution_hydrogens geom
_audit_creation_method SHELXL-2014/7
_audit_update_record
;
2015-07-07 deposited with the CCDC.
2015-10-02 downloaded from the CCDC.
;
_cell_angle_alpha 90
_cell_angle_beta 90
_cell_angle_gamma 120
_cell_formula_units_Z 2
_cell_length_a 20.5940(16)
_cell_length_b 20.5940(16)
_cell_length_c 6.5304(4)
_cell_measurement_reflns_used 4345
_cell_measurement_temperature 180(2)
_cell_measurement_theta_max 25.9
_cell_measurement_theta_min 3.0
_cell_volume 2398.6(3)
_computing_cell_refinement 'STOE X-AREA'
_computing_data_collection 'STOE X-AREA'
_computing_data_reduction 'STOE X-AREA'
_computing_molecular_graphics 'DIAMOND 3.2e'
_computing_structure_refinement 'SHELXL-2014/7 (Sheldrick, 2014)'
_computing_structure_solution SHELXS
_diffrn_ambient_temperature 180(2)
_diffrn_measured_fraction_theta_full 0.998
_diffrn_measured_fraction_theta_max 0.998
_diffrn_measurement_device_type 'STOE IPDS  2T'
_diffrn_measurement_method \q/2\q
_diffrn_radiation_type MoK\a
_diffrn_radiation_wavelength 0.71073
_diffrn_reflns_av_R_equivalents 0.0713
_diffrn_reflns_av_unetI/netI 0.0695
_diffrn_reflns_Laue_measured_fraction_full 0.998
_diffrn_reflns_Laue_measured_fraction_max 0.998
_diffrn_reflns_limit_h_max 24
_diffrn_reflns_limit_h_min -19
_diffrn_reflns_limit_k_max 23
_diffrn_reflns_limit_k_min -21
_diffrn_reflns_limit_l_max 6
_diffrn_reflns_limit_l_min -7
_diffrn_reflns_number 5525
_diffrn_reflns_point_group_measured_fraction_full 0.998
_diffrn_reflns_point_group_measured_fraction_max 0.998
_diffrn_reflns_theta_full 24.989
_diffrn_reflns_theta_max 24.989
_diffrn_reflns_theta_min 1.145
_diffrn_source 'fine-focus sealed tube'
_exptl_absorpt_coefficient_mu 1.576
_exptl_absorpt_correction_type none
_exptl_crystal_colour Pink
_exptl_crystal_density_diffrn 1.717
_exptl_crystal_density_method 'not measured'
_exptl_crystal_description needle
_exptl_crystal_F_000 1266
_exptl_crystal_recrystallization_method 'solvothermal synthesis'
_exptl_crystal_size_max 0.30
_exptl_crystal_size_mid 0.05
_exptl_crystal_size_min 0.05
_platon_squeeze_details
;
;
_refine_diff_density_max 0.638
_refine_diff_density_min -1.376
_refine_diff_density_rms 0.126
_refine_ls_abs_structure_details
;
 Refined as an inversion twin.
;
_refine_ls_abs_structure_Flack 0.47(7)
_refine_ls_extinction_method none
_refine_ls_goodness_of_fit_ref 0.978
_refine_ls_hydrogen_treatment constr
_refine_ls_matrix_type full
_refine_ls_number_parameters 100
_refine_ls_number_reflns 1465
_refine_ls_number_restraints 6
_refine_ls_restrained_S_all 0.981
_refine_ls_R_factor_all 0.0672
_refine_ls_R_factor_gt 0.0540
_refine_ls_shift/su_max 0.000
_refine_ls_shift/su_mean 0.000
_refine_ls_structure_factor_coef Fsqd
_refine_ls_weighting_details 'w=1/[\s^2^(Fo^2^)+(0.0913P)^2^] where P=(Fo^2^+2Fc^2^)/3'
_refine_ls_weighting_scheme calc
_refine_ls_wR_factor_gt 0.1347
_refine_ls_wR_factor_ref 0.1416
_reflns_Friedel_coverage 0.835
_reflns_Friedel_fraction_full 0.999
_reflns_Friedel_fraction_max 0.999
_reflns_number_gt 1176
_reflns_number_total 1465
_reflns_threshold_expression 'I > 2\s(I)'
_cod_data_source_file c5dt02651b2.cif
_cod_data_source_block ip2-2085
_cod_depositor_comments 'Adding full bibliography for 7036757.cif.'
_cod_original_cell_volume 2398.6(4)
_cod_original_formula_sum 'C24 H49 Co4 N9 O27 P3 S0.50'
_cod_database_code 7036757
_shelx_shelxl_version_number 2014/7
_shelx_space_group_comment
;
The symmetry employed for this shelxl refinement is uniquely defined
by the following loop, which should always be used as a source of
symmetry information in preference to the above space-group names.
They are only intended as comments.
;
_shelx_estimated_absorpt_t_min 0.708
_shelx_estimated_absorpt_t_max 0.941
_platon_squeeze_void_probe_radius 1.20

loop_
_space_group_symop_operation_xyz
'x, y, z'
'-y, x-y, z'
'-x+y, -x, z'
'x-y, -y, -z'
'-x, -x+y, -z'
'y, x, -z'
'y, x, z+1/2'
'-x, -x+y, z+1/2'
'x-y, -y, z+1/2'
'x, y, -z+1/2'
'-x+y, -x, -z+1/2'
'-y, x-y, -z+1/2'

loop_
_atom_site_label
_atom_site_type_symbol
_atom_site_fract_x
_atom_site_fract_y
_atom_site_fract_z
_atom_site_U_iso_or_equiv
_atom_site_adp_type
_atom_site_occupancy
_atom_site_site_symmetry_order
_atom_site_calc_flag
_atom_site_refinement_flags_posn
_atom_site_refinement_flags_adp
_atom_site_refinement_flags_occupancy
Co1 Co 0.55508(11) 0.30242(11) 0.7500 0.0188(5) Uani 1 2 d S T P
Co2 Co 0.6667 0.3333 0.2500 0.0688(17) Uani 1 6 d S T P
O1 O 0.6667 0.3333 0.684(3) 0.025(6) Uiso 0.5 3 d S . P
H1 H 0.6667 0.3333 0.5551 0.029 Uiso 0.5 3 calc R U P
O4 O 0.4439(9) 0.2769(8) 0.8080(19) 0.037(4) Uiso 0.5 1 d . . P
C1 C 0.4703(7) 0.1654(8) 0.2500 0.022(3) Uani 1 2 d S TU P
C2 C 0.3968(8) 0.1105(7) 0.2500 0.017(3) Uani 1 2 d S T P
H2 H 0.3596 0.1250 0.2500 0.020 Uiso 1 2 calc R U P
C3 C 0.3737(7) 0.0352(8) 0.2500 0.024(3) Uani 1 2 d S T P
H3 H 0.3220 -0.0016 0.2500 0.029 Uiso 1 2 calc R U P
C4 C 0.4299(7) 0.0143(6) 0.2500 0.013(3) Uani 1 2 d S T P
C5 C 0.5023(11) 0.0682(11) 0.2500 0.037(4) Uani 1 2 d S T P
H5 H 0.5394 0.0536 0.2500 0.044 Uiso 1 2 calc R U P
C6 C 0.5254(9) 0.1427(9) 0.2500 0.028(3) Uani 1 2 d S T P
H6 H 0.5773 0.1791 0.2500 0.033 Uiso 1 2 calc R U P
C7 C 0.3379(8) -0.1249(7) 0.2500 0.021(3) Uani 1 2 d S T P
H7 H 0.2937 -0.1213 0.2500 0.026 Uiso 1 2 calc R U P
C8 C 0.4508(8) -0.0955(8) 0.2500 0.020(3) Uani 1 2 d S T P
H8 H 0.5041 -0.0674 0.2500 0.024 Uiso 1 2 calc R U P
N1 N 0.4067(7) -0.0655(6) 0.2500 0.019(3) Uani 1 2 d S T P
N2 N 0.3374(7) -0.1879(6) 0.2500 0.017(2) Uani 1 2 d S T P
N3 N 0.4112(6) -0.1689(6) 0.2500 0.017(2) Uani 1 2 d S T P
P1 P 0.5040(3) 0.2634(2) 0.2500 0.0358(12) Uani 1 2 d S T P
O2A O 0.5647(6) 0.2983(6) 0.4300(12) 0.0234(19) Uiso 0.65 1 d . . P
O2B O 0.5283(11) 0.3029(10) 0.449(2) 0.022(4) Uiso 0.35 1 d . . P
O3 O 0.4338(10) 0.2710(9) 0.288(4) 0.065(6) Uiso 0.5 1 d . . P

loop_
_atom_site_aniso_label
_atom_site_aniso_U_11
_atom_site_aniso_U_22
_atom_site_aniso_U_33
_atom_site_aniso_U_23
_atom_site_aniso_U_13
_atom_site_aniso_U_12
Co1 0.0250(11) 0.0186(10) 0.0111(6) 0.000 0.000 0.0096(9)
Co2 0.072(3) 0.072(3) 0.063(3) 0.000 0.000 0.0359(13)
C1 0.021(6) 0.031(6) 0.006(4) 0.000 0.000 0.007(4)
C2 0.022(7) 0.012(7) 0.025(6) 0.000 0.000 0.015(6)
C3 0.003(6) 0.021(8) 0.032(7) 0.000 0.000 -0.006(6)
C4 0.014(7) 0.005(6) 0.010(5) 0.000 0.000 -0.003(5)
C5 0.035(10) 0.047(12) 0.024(7) 0.000 0.000 0.017(10)
C6 0.023(8) 0.028(9) 0.021(6) 0.000 0.000 0.004(7)
C7 0.019(8) 0.018(7) 0.016(5) 0.000 0.000 0.001(7)
C8 0.018(7) 0.020(7) 0.015(6) 0.000 0.000 0.004(6)
N1 0.022(7) 0.013(6) 0.020(5) 0.000 0.000 0.007(5)
N2 0.032(7) 0.020(6) 0.009(5) 0.000 0.000 0.019(5)
N3 0.021(6) 0.015(6) 0.013(4) 0.000 0.000 0.007(5)
P1 0.060(3) 0.010(2) 0.0150(15) 0.000 0.000 0.0003(19)

loop_
_atom_type_symbol
_atom_type_description
_atom_type_scat_dispersion_real
_atom_type_scat_dispersion_imag
_atom_type_scat_source
C C 0.0033 0.0016 'International Tables Vol C Tables 4.2.6.8 and 6.1.1.4'
H H 0.0000 0.0000 'International Tables Vol C Tables 4.2.6.8 and 6.1.1.4'
N N 0.0061 0.0033 'International Tables Vol C Tables 4.2.6.8 and 6.1.1.4'
O O 0.0106 0.0060 'International Tables Vol C Tables 4.2.6.8 and 6.1.1.4'
P P 0.1023 0.0942 'International Tables Vol C Tables 4.2.6.8 and 6.1.1.4'
S S 0.1246 0.1234 'International Tables Vol C Tables 4.2.6.8 and 6.1.1.4'
Co Co 0.3494 0.9721 'International Tables Vol C Tables 4.2.6.8 and 6.1.1.4'

loop_
_geom_angle_atom_site_label_1
_geom_angle_atom_site_label_2
_geom_angle_atom_site_label_3
_geom_angle
_geom_angle_site_symmetry_1
_geom_angle_site_symmetry_3
O2B Co1 O2B 148.3(11) . 10_556
O2B Co1 O1 117.0(7) . 10_556
O2B Co1 O1 93.3(8) 10_556 10_556
O2B Co1 O1 93.3(8) . .
O2B Co1 O1 117.0(7) 10_556 .
O1 Co1 O1 23.8(10) 10_556 .
O2B Co1 O2A 170.6(7) . 10_556
O2B Co1 O2A 22.5(5) 10_556 10_556
O1 Co1 O2A 72.4(6) 10_556 10_556
O1 Co1 O2A 96.1(6) . 10_556
O2B Co1 O2A 22.5(5) . .
O2B Co1 O2A 170.6(7) 10_556 .
O1 Co1 O2A 96.1(6) 10_556 .
O1 Co1 O2A 72.4(6) . .
O2A Co1 O2A 166.3(6) 10_556 .
O2B Co1 O4 64.3(7) . 10_556
O2B Co1 O4 84.9(7) 10_556 10_556
O1 Co1 O4 176.7(5) 10_556 10_556
O1 Co1 O4 157.6(6) . 10_556
O2A Co1 O4 106.3(4) 10_556 10_556
O2A Co1 O4 85.6(4) . 10_556
O2B Co1 O4 84.9(7) . .
O2B Co1 O4 64.3(7) 10_556 .
O1 Co1 O4 157.6(6) 10_556 .
O1 Co1 O4 176.7(5) . .
O2A Co1 O4 85.6(4) 10_556 .
O2A Co1 O4 106.3(4) . .
O4 Co1 O4 20.7(7) 10_556 .
O2B Co1 N2 94.4(5) . 4_556
O2B Co1 N2 94.4(5) 10_556 4_556
O1 Co1 N2 90.1(3) 10_556 4_556
O1 Co1 N2 90.1(3) . 4_556
O2A Co1 N2 86.3(3) 10_556 4_556
O2A Co1 N2 86.3(3) . 4_556
O4 Co1 N2 92.8(5) 10_556 4_556
O4 Co1 N2 92.8(5) . 4_556
O2B Co1 N3 86.0(5) . 5_666
O2B Co1 N3 86.0(5) 10_556 5_666
O1 Co1 N3 88.3(3) 10_556 5_666
O1 Co1 N3 88.3(3) . 5_666
O2A Co1 N3 93.5(3) 10_556 5_666
O2A Co1 N3 93.5(3) . 5_666
O4 Co1 N3 88.9(5) 10_556 5_666
O4 Co1 N3 88.9(5) . 5_666
N2 Co1 N3 178.3(4) 4_556 5_666
O2A Co2 O2A 130.10(13) . 12_655
O2A Co2 O2A 93.9(3) . 2_655
O2A Co2 O2A 64.9(4) 12_655 2_655
O2A Co2 O2A 93.9(3) . 3_665
O2A Co2 O2A 130.10(13) 12_655 3_665
O2A Co2 O2A 93.9(3) 2_655 3_665
O2A Co2 O2A 130.10(13) . 11_665
O2A Co2 O2A 93.9(3) 12_655 11_665
O2A Co2 O2A 130.10(13) 2_655 11_665
O2A Co2 O2A 64.9(4) 3_665 11_665
O2A Co2 O2A 64.9(4) . 10
O2A Co2 O2A 93.9(3) 12_655 10
O2A Co2 O2A 130.10(13) 2_655 10
O2A Co2 O2A 130.10(13) 3_665 10
O2A Co2 O2A 93.9(3) 11_665 10
Co1 O1 Co1 115.9(3) 2_655 3_665
Co1 O1 Co1 115.9(3) 2_655 .
Co1 O1 Co1 115.9(3) 3_665 .
O4 O4 Co1 79.7(3) 10_556 .
C2 C1 C6 117.6(13) . .
C2 C1 P1 125.7(12) . .
C6 C1 P1 116.6(10) . .
C1 C2 C3 123.3(13) . .
C2 C3 C4 117.8(12) . .
C5 C4 C3 119.1(13) . .
C5 C4 N1 122.1(14) . .
C3 C4 N1 118.8(11) . .
C4 C5 C6 123.3(17) . .
C5 C6 C1 118.9(15) . .
N2 C7 N1 113.1(14) . .
N3 C8 N1 111.1(13) . .
C8 N1 C7 103.5(12) . .
C8 N1 C4 127.4(12) . .
C7 N1 C4 129.1(12) . .
C7 N2 N3 105.2(12) . .
C7 N2 Co1 134.9(10) . 4_556
N3 N2 Co1 119.9(8) . 4_556
C8 N3 N2 107.1(12) . .
C8 N3 Co1 131.1(10) . 5_656
N2 N3 Co1 121.8(8) . 5_656
O2B P1 O2B 122.7(14) . 10
O2B P1 O3 83.0(12) . .
O2B P1 O3 99.2(12) 10 .
O2B P1 O3 99.2(12) . 10
O2B P1 O3 83.0(12) 10 10
O3 P1 O3 18.5(18) . 10
O2B P1 O2A 115.2(9) . 10
O2B P1 O2A 30.2(7) 10 10
O3 P1 O2A 129.1(9) . 10
O3 P1 O2A 113.2(9) 10 10
O2B P1 O2A 30.2(7) . .
O2B P1 O2A 115.2(9) 10 .
O3 P1 O2A 113.2(9) . .
O3 P1 O2A 129.1(9) 10 .
O2A P1 O2A 94.5(8) 10 .
O2B P1 C1 117.2(7) . .
O2B P1 C1 117.2(7) 10 .
O3 P1 C1 105.1(8) . .
O3 P1 C1 105.1(8) 10 .
O2A P1 C1 106.5(5) 10 .
O2A P1 C1 106.5(5) . .
O2B O2A P1 66.9(14) . .
O2B O2A Co1 74.3(13) . .
P1 O2A Co1 132.8(6) . .
O2B O2A Co2 146.6(15) . .
P1 O2A Co2 99.1(4) . .
Co1 O2A Co2 127.9(5) . .
O2A O2B P1 82.9(15) . .
O2A O2B Co1 83.1(15) . .
P1 O2B Co1 149.2(12) . .
O3 O3 P1 80.8(9) 10 .

loop_
_geom_bond_atom_site_label_1
_geom_bond_atom_site_label_2
_geom_bond_distance
_geom_bond_site_symmetry_2
Co1 O2B 2.041(16) .
Co1 O2B 2.041(16) 10_556
Co1 O1 2.100(4) 10_556
Co1 O1 2.100(4) .
Co1 O2A 2.105(8) 10_556
Co1 O2A 2.105(8) .
Co1 O4 2.112(15) 10_556
Co1 O4 2.112(15) .
Co1 N2 2.119(12) 4_556
Co1 N3 2.159(12) 5_666
Co2 O2A 2.190(10) .
Co2 O2A 2.190(10) 12_655
Co2 O2A 2.190(10) 2_655
Co2 O2A 2.190(10) 3_665
Co2 O2A 2.190(10) 11_665
Co2 O2A 2.190(10) 10
O1 Co1 2.100(4) 2_655
O1 Co1 2.100(4) 3_665
O4 O4 0.76(2) 10_556
C1 C2 1.362(19) .
C1 C6 1.43(2) .
C1 P1 1.776(16) .
C2 C3 1.38(2) .
C3 C4 1.42(2) .
C4 C5 1.34(2) .
C4 N1 1.464(17) .
C5 C6 1.36(2) .
C7 N2 1.293(18) .
C7 N1 1.331(17) .
C8 N3 1.310(19) .
C8 N1 1.33(2) .
N2 N3 1.366(16) .
N2 Co1 2.119(12) 4_556
N3 Co1 2.159(12) 5_656
P1 O2B 1.484(16) .
P1 O2B 1.484(16) 10
P1 O3 1.551(18) .
P1 O3 1.552(18) 10
P1 O2A 1.601(9) 10
P1 O2A 1.601(9) .
O2A O2B 0.812(18) .
O3 O3 0.50(5) 10

loop_
_platon_squeeze_void_nr
_platon_squeeze_void_average_x
_platon_squeeze_void_average_y
_platon_squeeze_void_average_z
_platon_squeeze_void_volume
_platon_squeeze_void_count_electrons
_platon_squeeze_void_content
1 0.000 0.000 -0.054 951 316 ' '
